data_7128449
loop_
_publ_author_name
'Li, Changan'
'Sinnwell, Michael A.'
'Swenson, Dale C.'
'MacGillivray, Leonard R.'

_publ_section_title
;
 Cubane-forming cyclic dienes that exhibit orthogonal reactivities in the
 solid state.
;
_journal_issue 55
_journal_name_full 'Chemical communications (Cambridge, England)'
_journal_page_first 6725
_journal_page_last 6727
_journal_paper_doi 10.1039/d1cc02725e
_journal_volume 57
_journal_year 2021
_chemical_formula_moiety 'C7 H4 O6, C7 H8 O2, 2(H2 O)'
_chemical_formula_sum 'C14 H16 O10'
_chemical_formula_weight 344.27
_chemical_name_common CA\^A.DMP\^A.2H2O
_chemical_name_systematic '(4-Oxo-4H-pyran-2,6-dicarboxylic acid)(2,6-dimethyl-4H-pyran-4-one)2H2O'
_chemical_properties_physical Light-sensitive
_space_group_crystal_system triclinic
_space_group_IT_number 2
_space_group_name_Hall '-P 1'
_space_group_name_H-M_alt 'P -1'
_atom_sites_solution_hydrogens mixed
_atom_sites_solution_primary dual
_audit_creation_date 2021-02-23
_audit_creation_method
;
Olex2 1.2
(compiled 2018.05.29 svn.r3508 for OlexSys, GUI svn.r5506)
;
_audit_update_record
;
2021-05-08 deposited with the CCDC.	2021-06-07 downloaded from the CCDC.
;
_cell_angle_alpha 64.766(10)
_cell_angle_beta 85.376(8)
_cell_angle_gamma 74.390(10)
_cell_formula_units_Z 2
_cell_length_a 8.2125(17)
_cell_length_b 9.891(2)
_cell_length_c 11.508(3)
_cell_measurement_reflns_used 8412
_cell_measurement_temperature 298(2)
_cell_measurement_theta_max 26.3
_cell_measurement_theta_min 2.345
_cell_volume 813.8(3)
_computing_molecular_graphics 'Olex2 (Dolomanov et al., 2009)'
_computing_publication_material 'Olex2 (Dolomanov et al., 2009)'
_computing_structure_refinement 'ShelXL (Sheldrick, 2015)'
_computing_structure_solution 'ShelXT (Sheldrick, 2015)'
_diffrn_ambient_temperature 298.15
_diffrn_measured_fraction_theta_full 0.998
_diffrn_measured_fraction_theta_max 0.996
_diffrn_measurement_device_type 'Bruker D8 Venture Duo'
_diffrn_measurement_method 'CCD phi and omega scans'
_diffrn_radiation_type MoK\a
_diffrn_radiation_wavelength 0.71073
_diffrn_reflns_av_R_equivalents 0.0276
_diffrn_reflns_av_unetI/netI 0.0214
_diffrn_reflns_Laue_measured_fraction_full 0.998
_diffrn_reflns_Laue_measured_fraction_max 0.996
_diffrn_reflns_limit_h_max 10
_diffrn_reflns_limit_h_min -10
_diffrn_reflns_limit_k_max 12
_diffrn_reflns_limit_k_min -12
_diffrn_reflns_limit_l_max 14
_diffrn_reflns_limit_l_min -14
_diffrn_reflns_number 20353
_diffrn_reflns_point_group_measured_fraction_full 0.998
_diffrn_reflns_point_group_measured_fraction_max 0.996
_diffrn_reflns_theta_full 25.242
_diffrn_reflns_theta_max 26.382
_diffrn_reflns_theta_min 2.345
_exptl_absorpt_coefficient_mu 0.122
_exptl_absorpt_correction_T_max 1.0000
_exptl_absorpt_correction_T_min 0.9564
_exptl_absorpt_correction_type multi-scan
_exptl_absorpt_process_details
;
SADABS-2016/2 (Bruker,2016/2) was used for absorption correction.
wR2(int) was 0.0885 before and 0.0426 after correction.
The Ratio of minimum to maximum transmission is 0.9564.
The \l/2 correction factor is Not present.
;
_exptl_crystal_colour colorless
_exptl_crystal_density_diffrn 1.405
_exptl_crystal_description prism-like
_exptl_crystal_F_000 360
_exptl_crystal_size_max 0.125
_exptl_crystal_size_mid 0.12
_exptl_crystal_size_min 0.07
_exptl_transmission_factor_max 1.0000
_exptl_transmission_factor_min 0.9564
_refine_diff_density_max 0.203
_refine_diff_density_min -0.198
_refine_diff_density_rms 0.035
_refine_ls_extinction_method none
_refine_ls_goodness_of_fit_ref 1.066
_refine_ls_hydrogen_treatment constr
_refine_ls_matrix_type full
_refine_ls_number_parameters 227
_refine_ls_number_reflns 3320
_refine_ls_number_restraints 0
_refine_ls_restrained_S_all 1.066
_refine_ls_R_factor_all 0.0568
_refine_ls_R_factor_gt 0.0415
_refine_ls_shift/su_max 0.001
_refine_ls_shift/su_mean 0.000
_refine_ls_structure_factor_coef Fsqd
_refine_ls_weighting_details 'w=1/[\s^2^(Fo^2^)+(0.0722P)^2^+0.1115P] where P=(Fo^2^+2Fc^2^)/3'
_refine_ls_weighting_scheme calc
_refine_ls_wR_factor_gt 0.1214
_refine_ls_wR_factor_ref 0.1333
_reflns_Friedel_coverage 0.000
_reflns_number_gt 2439
_reflns_number_total 3320
_reflns_threshold_expression 'I > 2\s(I)'
_cod_data_source_file d1cc02725e2.cif
_cod_data_source_block mcg218
_cod_depositor_comments 'Adding full bibliography for 7128449--7128452.cif.'
_cod_original_cell_volume 813.7(3)
_cod_database_code 7128449
_shelx_shelxl_version_number 2018/3
_shelx_space_group_comment
;
The symmetry employed for this shelxl refinement is uniquely defined
by the following loop, which should always be used as a source of
symmetry information in preference to the above space-group names.
They are only intended as comments.
;
_shelx_estimated_absorpt_t_max 0.992
_shelx_estimated_absorpt_t_min 0.985
_olex2_refinement_description
;
1. Fixed Uiso
 At 1.2 times of:
  All C(H) groups
 At 1.5 times of:
  All C(H,H,H) groups, All O(H) groups, All O(H,H) groups
2.a Free rotating group:
 O9(H9A,H9B), O10(H10A,H10B)
2.b Aromatic/amide H refined with riding coordinates:
 C3(H3), C5(H5), C14(H14), C9(H9)
2.c Idealised Me refined as rotating group:
 C11(H11A,H11B,H11C), C13(H13A,H13B,H13C)
2.d Idealised tetrahedral OH refined as rotating group:
 O4(H4), O1(H1)
;
_olex2_submission_special_instructions 'No special instructions were received'

loop_
_space_group_symop_operation_xyz
'x, y, z'
'-x, -y, -z'

loop_
_atom_site_label
_atom_site_type_symbol
_atom_site_fract_x
_atom_site_fract_y
_atom_site_fract_z
_atom_site_U_iso_or_equiv
_atom_site_adp_type
_atom_site_occupancy
_atom_site_site_symmetry_order
_atom_site_calc_flag
_atom_site_refinement_flags_posn
_atom_site_refinement_flags_adp
_atom_site_refinement_flags_occupancy
_atom_site_disorder_assembly
_atom_site_disorder_group
O6 O 0.32994(14) 0.69677(12) 0.36386(10) 0.0510(3) Uani 1 1 d . . . . .
O8 O 0.05223(15) 0.12773(13) 0.09250(10) 0.0598(3) Uani 1 1 d . . . . .
O4 O 0.17160(18) 0.37056(15) 0.47403(12) 0.0681(4) Uani 1 1 d . . . . .
H4 H 0.147293 0.322835 0.437533 0.102 Uiso 1 1 calc GR . . . .
O1 O 0.49125(19) 1.00315(15) 0.33285(11) 0.0689(4) Uani 1 1 d . . . . .
H1 H 0.512091 1.075379 0.269538 0.103 Uiso 1 1 calc GR . . . .
O7 O 0.06608(18) 0.20199(15) 0.40982(12) 0.0704(4) Uani 1 1 d . . . . .
O5 O 0.3268(2) 0.60811(16) 0.74171(11) 0.0756(4) Uani 1 1 d . . . . .
O2 O 0.4497(2) 0.92070(17) 0.18874(12) 0.0830(5) Uani 1 1 d . . . . .
O3 O 0.2130(2) 0.53245(17) 0.27602(13) 0.0843(5) Uani 1 1 d . . . . .
O9 O 0.5485(2) 1.23680(18) 0.15675(13) 0.0832(5) Uani 1 1 d . . . . .
H9A H 0.594220 1.289624 0.179563 0.125 Uiso 1 1 d G . . . .
H9B H 0.582390 1.242926 0.083353 0.125 Uiso 1 1 d G . . . .
O10 O 0.6585(2) 1.2402(2) -0.06744(13) 0.0929(5) Uani 1 1 d . . . . .
H10A H 0.624030 1.190284 -0.100612 0.139 Uiso 1 1 d G . . . .
H10B H 0.687539 1.316492 -0.126584 0.139 Uiso 1 1 d G . . . .
C2 C 0.38633(19) 0.78599(17) 0.40610(14) 0.0473(4) Uani 1 1 d . . . . .
C6 C 0.2738(2) 0.57698(17) 0.45209(15) 0.0483(4) Uani 1 1 d . . . . .
C3 C 0.3874(2) 0.76258(18) 0.52919(15) 0.0509(4) Uani 1 1 d . . . . .
H3 H 0.426084 0.828133 0.552382 0.061 Uiso 1 1 calc R . . . .
C5 C 0.2719(2) 0.54313(19) 0.57737(16) 0.0540(4) Uani 1 1 d . . . . .
H5 H 0.233454 0.458699 0.633809 0.065 Uiso 1 1 calc R . . . .
C1 C 0.4468(2) 0.91057(19) 0.29688(15) 0.0550(4) Uani 1 1 d . . . . .
C10 C -0.0078(2) 0.03914(19) 0.20420(16) 0.0535(4) Uani 1 1 d . . . . .
C7 C 0.2153(2) 0.49013(19) 0.39066(16) 0.0538(4) Uani 1 1 d . . . . .
C8 C 0.0636(2) 0.18150(19) 0.30911(15) 0.0546(4) Uani 1 1 d . . . . .
C4 C 0.3287(2) 0.63596(19) 0.62721(15) 0.0539(4) Uani 1 1 d . . . . .
C14 C 0.1255(2) 0.2711(2) 0.18971(16) 0.0581(4) Uani 1 1 d . . . . .
H14 H 0.170857 0.350647 0.182849 0.070 Uiso 1 1 calc R . . . .
C9 C -0.0032(2) 0.06177(19) 0.31028(16) 0.0571(4) Uani 1 1 d . . . . .
H9 H -0.044068 -0.001478 0.386030 0.068 Uiso 1 1 calc R . . . .
C12 C 0.1189(2) 0.2416(2) 0.08686(16) 0.0585(4) Uani 1 1 d . . . . .
C11 C -0.0733(3) -0.0802(2) 0.19143(18) 0.0685(5) Uani 1 1 d . . . . .
H11A H -0.164910 -0.030545 0.128152 0.103 Uiso 1 1 calc GR . . . .
H11B H -0.113051 -0.141486 0.272657 0.103 Uiso 1 1 calc GR . . . .
H11C H 0.015644 -0.145781 0.165211 0.103 Uiso 1 1 calc GR . . . .
C13 C 0.1806(3) 0.3225(3) -0.04262(19) 0.0861(7) Uani 1 1 d . . . . .
H13A H 0.268985 0.250319 -0.062436 0.129 Uiso 1 1 calc GR . . . .
H13B H 0.223910 0.404157 -0.043947 0.129 Uiso 1 1 calc GR . . . .
H13C H 0.089009 0.365456 -0.105320 0.129 Uiso 1 1 calc GR . . . .

loop_
_atom_site_aniso_label
_atom_site_aniso_U_11
_atom_site_aniso_U_22
_atom_site_aniso_U_33
_atom_site_aniso_U_23
_atom_site_aniso_U_13
_atom_site_aniso_U_12
O6 0.0711(7) 0.0506(6) 0.0451(6) -0.0251(5) 0.0042(5) -0.0296(5)
O8 0.0852(8) 0.0630(7) 0.0453(6) -0.0273(5) 0.0085(5) -0.0356(6)
O4 0.1016(9) 0.0675(8) 0.0614(7) -0.0358(6) 0.0127(7) -0.0512(7)
O1 0.1123(10) 0.0673(8) 0.0496(6) -0.0276(6) 0.0124(7) -0.0560(8)
O7 0.1123(10) 0.0759(8) 0.0556(7) -0.0406(6) 0.0237(7) -0.0592(8)
O5 0.1256(11) 0.0809(9) 0.0454(6) -0.0306(6) 0.0145(7) -0.0627(8)
O2 0.1436(13) 0.0878(9) 0.0501(7) -0.0377(7) 0.0244(8) -0.0723(9)
O3 0.1463(13) 0.0824(9) 0.0558(8) -0.0354(7) 0.0102(8) -0.0703(9)
O9 0.1397(13) 0.0880(10) 0.0565(8) -0.0367(7) 0.0253(8) -0.0793(9)
O10 0.1481(14) 0.1079(12) 0.0542(8) -0.0420(8) 0.0222(9) -0.0745(11)
C2 0.0581(9) 0.0464(8) 0.0487(8) -0.0258(7) 0.0034(7) -0.0219(7)
C6 0.0584(9) 0.0467(8) 0.0512(8) -0.0263(7) 0.0059(7) -0.0229(7)
C3 0.0656(10) 0.0522(9) 0.0497(8) -0.0281(7) 0.0062(7) -0.0284(8)
C5 0.0716(10) 0.0522(9) 0.0515(9) -0.0255(7) 0.0100(7) -0.0329(8)
C1 0.0740(11) 0.0561(9) 0.0485(9) -0.0269(7) 0.0069(7) -0.0313(8)
C10 0.0701(10) 0.0512(9) 0.0486(8) -0.0243(7) 0.0055(7) -0.0257(8)
C7 0.0669(10) 0.0543(9) 0.0553(9) -0.0308(8) 0.0081(7) -0.0280(8)
C8 0.0736(10) 0.0550(9) 0.0507(9) -0.0296(8) 0.0113(8) -0.0309(8)
C4 0.0722(10) 0.0566(9) 0.0472(9) -0.0278(7) 0.0078(7) -0.0308(8)
C14 0.0787(11) 0.0529(9) 0.0540(9) -0.0241(8) 0.0115(8) -0.0347(8)
C9 0.0825(11) 0.0551(9) 0.0496(9) -0.0273(8) 0.0147(8) -0.0374(9)
C12 0.0753(11) 0.0572(10) 0.0498(9) -0.0223(8) 0.0075(8) -0.0301(9)
C11 0.0964(13) 0.0654(11) 0.0658(11) -0.0376(9) 0.0083(10) -0.0403(10)
C13 0.1246(18) 0.0932(15) 0.0526(11) -0.0257(10) 0.0187(11) -0.0603(14)

loop_
_atom_type_symbol
_atom_type_description
_atom_type_scat_dispersion_real
_atom_type_scat_dispersion_imag
_atom_type_scat_source
C C 0.0033 0.0016 'International Tables Vol C Tables 4.2.6.8 and 6.1.1.4'
H H 0.0000 0.0000 'International Tables Vol C Tables 4.2.6.8 and 6.1.1.4'
O O 0.0106 0.0060 'International Tables Vol C Tables 4.2.6.8 and 6.1.1.4'

loop_
_geom_angle_atom_site_label_1
_geom_angle_atom_site_label_2
_geom_angle_atom_site_label_3
_geom_angle
_geom_angle_site_symmetry_1
_geom_angle_site_symmetry_3
_geom_angle_publ_flag
C6 O6 C2 117.99(12) . . ?
C10 O8 C12 120.04(12) . . ?
O6 C2 C1 111.03(12) . . ?
C3 C2 O6 123.39(14) . . ?
C3 C2 C1 125.58(14) . . ?
O6 C6 C7 111.66(13) . . ?
C5 C6 O6 123.06(14) . . ?
C5 C6 C7 125.28(14) . . ?
C2 C3 C4 120.71(14) . . ?
C6 C5 C4 121.12(15) . . ?
O1 C1 C2 112.39(13) . . ?
O2 C1 O1 125.47(16) . . ?
O2 C1 C2 122.13(15) . . ?
O8 C10 C11 111.97(14) . . ?
C9 C10 O8 121.19(14) . . ?
C9 C10 C11 126.84(15) . . ?
O4 C7 C6 112.31(14) . . ?
O3 C7 O4 126.30(15) . . ?
O3 C7 C6 121.39(15) . . ?
O7 C8 C14 124.11(15) . . ?
O7 C8 C9 120.24(15) . . ?
C14 C8 C9 115.64(14) . . ?
O5 C4 C3 123.88(14) . . ?
O5 C4 C5 122.39(15) . . ?
C3 C4 C5 113.73(13) . . ?
C12 C14 C8 120.52(15) . . ?
C10 C9 C8 121.04(15) . . ?
O8 C12 C13 111.65(15) . . ?
C14 C12 O8 121.57(15) . . ?
C14 C12 C13 126.78(17) . . ?

loop_
_geom_bond_atom_site_label_1
_geom_bond_atom_site_label_2
_geom_bond_distance
_geom_bond_site_symmetry_2
_geom_bond_publ_flag
O6 C2 1.3607(17) . ?
O6 C6 1.3563(19) . ?
O8 C10 1.354(2) . ?
O8 C12 1.3551(19) . ?
O4 C7 1.286(2) . ?
O1 C1 1.2923(19) . ?
O7 C8 1.2613(19) . ?
O5 C4 1.2254(19) . ?
O2 C1 1.2039(19) . ?
O3 C7 1.202(2) . ?
C2 C3 1.335(2) . ?
C2 C1 1.501(2) . ?
C6 C5 1.334(2) . ?
C6 C7 1.504(2) . ?
C3 C4 1.451(2) . ?
C5 C4 1.454(2) . ?
C10 C9 1.337(2) . ?
C10 C11 1.486(2) . ?
C8 C14 1.422(2) . ?
C8 C9 1.428(2) . ?
C14 C12 1.342(2) . ?
C12 C13 1.482(2) . ?

loop_
_geom_hbond_atom_site_label_D
_geom_hbond_atom_site_label_H
_geom_hbond_atom_site_label_A
_geom_hbond_distance_DH
_geom_hbond_distance_HA
_geom_hbond_distance_DA
_geom_hbond_angle_DHA
_geom_hbond_site_symmetry_A
_geom_hbond_publ_flag
O4 H4 O7 0.82 1.66 2.4511(16) 160.7 . yes
O1 H1 O9 0.82 1.66 2.4709(18) 170.6 . yes
O9 H9A O5 0.85 1.87 2.7083(17) 169.2 2_676 yes
O9 H9B O10 0.85 1.81 2.653(2) 175.7 . yes
O10 H10A O2 0.85 2.00 2.8505(19) 176.4 2_675 yes
O10 H10B O3 0.85 2.02 2.863(2) 169.2 2_675 yes
